data_7132882
loop_
_publ_author_name
'Lyu, Bang-Heng'
'Xie, Kai-Ping'
'Cui, Wen'
'Chen, Yan-Cong'
'Chen, Guan-Xi'
'Wu, Si-Guo'
'Tong, Ming-Liang'

_publ_section_title
;
 Cyanometallic charge engineering in spin crossover metal-organic
 frameworks.
;
_journal_issue 32
_journal_name_full 'Chemical communications (Cambridge, England)'
_journal_page_first 4318
_journal_page_last 4321
_journal_paper_doi 10.1039/d4cc00673a
_journal_volume 60
_journal_year 2024
_chemical_formula_moiety 'C51 H32 Fe2 N10 O, 7[H2O], 6[C5H11NO], 1[C2H6O]'
_chemical_formula_sum 'C83 H118 Fe2 N16 O15'
_chemical_formula_weight 1691.63
_space_group_crystal_system orthorhombic
_space_group_IT_number 65
_space_group_name_Hall '-C 2 2'
_space_group_name_H-M_alt 'C m m m'
_atom_sites_solution_hydrogens geom
_atom_sites_solution_primary dual
_audit_creation_date 2023-07-17
_audit_creation_method
;
Olex2 1.5
(compiled 2022.04.07 svn.rca3783a0 for OlexSys, GUI svn.r6498)
;
_audit_update_record
;
2024-01-12 deposited with the CCDC.	2024-03-20 downloaded from the CCDC.
;
_cell_angle_alpha 90
_cell_angle_beta 90
_cell_angle_gamma 90
_cell_formula_units_Z 4
_cell_length_a 19.818(2)
_cell_length_b 29.050(3)
_cell_length_c 16.4847(18)
_cell_measurement_reflns_used 9930
_cell_measurement_temperature 120.00
_cell_measurement_theta_max 26.10
_cell_measurement_theta_min 2.34
_cell_volume 9490.5(17)
_computing_cell_refinement 'SAINT V8.40B (?, 2016)'
_computing_data_reduction 'SAINT V8.40B (?, 2016)'
_computing_molecular_graphics 'Olex2 1.5 (Dolomanov et al., 2009)'
_computing_publication_material 'Olex2 1.5 (Dolomanov et al., 2009)'
_computing_structure_refinement 'SHELXL 2018/3 (Sheldrick, 2015)'
_computing_structure_solution 'SHELXT 2018/2 (Sheldrick, 2018)'
_diffrn_ambient_temperature 120.00
_diffrn_measured_fraction_theta_full 0.997
_diffrn_measured_fraction_theta_max 0.985
_diffrn_measurement_device_type 'Bruker APEX-II CCD'
_diffrn_measurement_method '\f and \w scans'
_diffrn_radiation_type MoK\a
_diffrn_radiation_wavelength 0.71073
_diffrn_reflns_av_R_equivalents 0.0953
_diffrn_reflns_av_unetI/netI 0.0916
_diffrn_reflns_Laue_measured_fraction_full 0.997
_diffrn_reflns_Laue_measured_fraction_max 0.985
_diffrn_reflns_limit_h_max 20
_diffrn_reflns_limit_h_min -25
_diffrn_reflns_limit_k_max 38
_diffrn_reflns_limit_k_min -37
_diffrn_reflns_limit_l_max 20
_diffrn_reflns_limit_l_min -21
_diffrn_reflns_number 37621
_diffrn_reflns_point_group_measured_fraction_full 0.997
_diffrn_reflns_point_group_measured_fraction_max 0.985
_diffrn_reflns_theta_full 25.242
_diffrn_reflns_theta_max 28.009
_diffrn_reflns_theta_min 1.869
_diffrn_source_current 1.0
_diffrn_source_power 0.05
_diffrn_source_voltage 50.0
_diffrn_standards_number 0
_exptl_absorpt_coefficient_mu 0.371
_exptl_absorpt_correction_T_max 0.7456
_exptl_absorpt_correction_T_min 0.5400
_exptl_absorpt_correction_type multi-scan
_exptl_absorpt_process_details
;
SADABS-2016/2 (Bruker,2016/2) was used for absorption correction.
wR2(int) was 0.1154 before and 0.0722 after correction.
The Ratio of minimum to maximum transmission is 0.7242.
The \l/2 correction factor is Not present.
;
_exptl_crystal_density_diffrn 1.184
_exptl_crystal_description block
_exptl_crystal_F_000 3600
_exptl_crystal_size_max 0.191
_exptl_crystal_size_mid 0.14
_exptl_crystal_size_min 0.131
_refine_diff_density_max 1.122
_refine_diff_density_min -0.672
_refine_diff_density_rms 0.088
_refine_ls_extinction_method none
_refine_ls_goodness_of_fit_ref 1.105
_refine_ls_hydrogen_treatment constr
_refine_ls_matrix_type full
_refine_ls_number_parameters 231
_refine_ls_number_reflns 6128
_refine_ls_number_restraints 12
_refine_ls_restrained_S_all 1.120
_refine_ls_R_factor_all 0.1093
_refine_ls_R_factor_gt 0.0778
_refine_ls_shift/su_max 0.001
_refine_ls_shift/su_mean 0.000
_refine_ls_structure_factor_coef Fsqd
_refine_ls_weighting_details 'w=1/[\s^2^(Fo^2^)+(0.1527P)^2^] where P=(Fo^2^+2Fc^2^)/3'
_refine_ls_weighting_scheme calc
_refine_ls_wR_factor_gt 0.2378
_refine_ls_wR_factor_ref 0.2545
_reflns_Friedel_coverage 0.000
_reflns_number_gt 3882
_reflns_number_total 6128
_reflns_threshold_expression 'I > 2\s(I)'
_cod_data_source_file d4cc00673a2.cif
_cod_data_source_block 230331a_0m
_cod_depositor_comments 'Adding full bibliography for 7132879--7132883.cif.'
_cod_original_cell_volume 9490.4(18)
_cod_database_code 7132882
_shelx_shelxl_version_number 2018/3
_shelx_space_group_comment
;
The symmetry employed for this shelxl refinement is uniquely defined
by the following loop, which should always be used as a source of
symmetry information in preference to the above space-group names.
They are only intended as comments.
;
_shelx_estimated_absorpt_t_max 0.953
_shelx_estimated_absorpt_t_min 0.932
_olex2_refinement_description
;
1. Fixed Uiso
 At 1.2 times of:
  All C(H) groups
2. Uiso/Uaniso restraints and constraints
Uanis(C11) \\sim Ueq, Uanis(C12) \\sim Ueq: with sigma of 0.01 and sigma for
terminal atoms of 0.02
3. Others
 Fixed Sof: C5A(0.5) H5A(0.5) C6A(0.5) H6A(0.5) C8A(0.5) H8A(0.5) C7A(0.5)
 H7A(0.5) C13(0.5) H13(0.5) C14(0.5) H14(0.5) C12(0.5) H12(0.5) C11(0.5)
 H11(0.5) C7(0.5) H7(0.5) C8(0.5) H8(0.5) C13A(0.5) H13A(0.5) C5(0.5) H5(0.5)
 C6(0.5) H6(0.5) C11A(0.5) H11A(0.5) C14A(0.5) H14A(0.5) C12A(0.5) H12A(0.5)
 N6(0.25) O1(0.25) N4(0.25) C4(0.25) C3(0.25) N5(0.25) N3(0.25) C2(0.25)
4.a Aromatic/amide H refined with riding coordinates:
 C5A(H5A), C6A(H6A), C8A(H8A), C7A(H7A), C13(H13), C14(H14), C12(H12),
 C11(H11), C7(H7), C8(H8), C13A(H13A), C5(H5), C6(H6), C11A(H11A), C14A(H14A),
 C12A(H12A)
4.b Fitted hexagon refined as free rotating group:
 N2(C5A,C6A,C9,C8A,C7A), C10(C13,C14,C15,C12,C11)
;
_smtbx_masks_void_probe_radius 1.2
_smtbx_masks_void_truncation_radius 1.2
_olex2_submission_special_instructions 'No special instructions were received'

loop_
_space_group_symop_operation_xyz
'x, y, z'
'-x, -y, z'
'-x, y, -z'
'x, -y, -z'
'x+1/2, y+1/2, z'
'-x+1/2, -y+1/2, z'
'-x+1/2, y+1/2, -z'
'x+1/2, -y+1/2, -z'
'-x, -y, -z'
'x, y, -z'
'x, -y, z'
'-x, y, z'
'-x+1/2, -y+1/2, -z'
'x+1/2, y+1/2, -z'
'x+1/2, -y+1/2, z'
'-x+1/2, y+1/2, z'

loop_
_atom_site_label
_atom_site_type_symbol
_atom_site_fract_x
_atom_site_fract_y
_atom_site_fract_z
_atom_site_U_iso_or_equiv
_atom_site_adp_type
_atom_site_occupancy
_atom_site_site_symmetry_order
_atom_site_calc_flag
_atom_site_refinement_flags_posn
_atom_site_refinement_flags_adp
_atom_site_refinement_flags_occupancy
_atom_site_disorder_assembly
_atom_site_disorder_group
Fe1 Fe 0.750000 0.750000 0.500000 0.0141(2) Uani 1 4 d S T P A .
Fe2 Fe 0.500000 0.77043(3) 0.500000 0.0292(3) Uani 1 4 d S T P . .
N2 N 0.73876(10) 0.70225(6) 0.41274(10) 0.0184(5) Uani 1 1 d G . . . .
C5A C 0.77747(13) 0.66235(8) 0.41187(13) 0.0267(13) Uani 0.5 1 d G . P A 2
H5A H 0.808332 0.656375 0.454696 0.032 Uiso 0.5 1 calc R U P A 2
C6A C 0.77103(15) 0.63119(7) 0.34835(16) 0.0307(14) Uani 0.5 1 d G . P A 2
H6A H 0.797485 0.603923 0.347757 0.037 Uiso 0.5 1 calc R U P A 2
C9 C 0.72587(13) 0.63993(7) 0.28569(12) 0.0305(7) Uani 1 1 d G . . A .
C8A C 0.68716(14) 0.67983(9) 0.28656(13) 0.0290(13) Uani 0.5 1 d G . P A 2
H8A H 0.656304 0.685805 0.243736 0.035 Uiso 0.5 1 calc R U P A 2
C7A C 0.69361(13) 0.71099(7) 0.35008(14) 0.0275(13) Uani 0.5 1 d G . P A 2
H7A H 0.667150 0.738257 0.350675 0.033 Uiso 0.5 1 calc R U P A 2
N1 N 0.65454(17) 0.75989(10) 0.500000 0.0181(7) Uani 1 2 d S T P . .
C1 C 0.5968(2) 0.76453(13) 0.500000 0.0233(8) Uani 1 2 d S T P A .
C16 C 0.7137(2) 0.52333(14) 0.000000 0.0357(11) Uani 1 2 d S T P . .
C10 C 0.72119(15) 0.60856(8) 0.21121(13) 0.0343(8) Uani 1 1 d G . . . .
C13 C 0.66996(18) 0.57607(13) 0.20501(18) 0.051(2) Uani 0.5 1 d G . P A 1
H13 H 0.637399 0.573300 0.247022 0.061 Uiso 0.5 1 calc R U P A 1
C14 C 0.66636(18) 0.54764(13) 0.13733(19) 0.0445(18) Uani 0.5 1 d G . P A 1
H14 H 0.631341 0.525433 0.133087 0.053 Uiso 0.5 1 calc R U P A 1
C15 C 0.71399(16) 0.55169(8) 0.07585(12) 0.0365(8) Uani 1 1 d G . . A .
C12 C 0.7652(2) 0.58418(14) 0.0821(2) 0.087(3) Uani 0.5 1 d G U P A 1
H12 H 0.797784 0.586946 0.040040 0.105 Uiso 0.5 1 calc R U P A 1
C11 C 0.7688(2) 0.61261(14) 0.1497(2) 0.100(4) Uani 0.5 1 d G U P A 1
H11 H 0.803844 0.634814 0.153974 0.120 Uiso 0.5 1 calc R U P A 1
C7 C 0.6876(3) 0.67416(17) 0.4047(3) 0.0223(12) Uani 0.5 1 d . . P A 1
H7 H 0.653590 0.675108 0.445334 0.027 Uiso 0.5 1 calc R U P A 1
C8 C 0.6789(3) 0.64323(19) 0.3419(3) 0.0303(14) Uani 0.5 1 d . . P A 1
H8 H 0.639616 0.624587 0.339248 0.036 Uiso 0.5 1 calc R U P A 1
C13A C 0.6656(4) 0.6057(3) 0.1653(4) 0.0428(17) Uani 0.5 1 d . . P A 2
H13A H 0.626877 0.622813 0.180935 0.051 Uiso 0.5 1 calc R U P A 2
C5 C 0.7869(3) 0.70008(19) 0.3546(3) 0.0269(13) Uani 0.5 1 d . . P A 1
H5 H 0.825380 0.719321 0.359806 0.032 Uiso 0.5 1 calc R U P A 1
C6 C 0.7828(3) 0.6710(2) 0.2874(3) 0.0326(14) Uani 0.5 1 d . . P A 1
H6 H 0.815445 0.671630 0.245206 0.039 Uiso 0.5 1 calc R U P A 1
C11A C 0.7723(4) 0.5751(2) 0.1992(4) 0.0442(18) Uani 0.5 1 d . . P A 2
H11A H 0.808039 0.571779 0.237158 0.053 Uiso 0.5 1 calc R U P A 2
C14A C 0.6622(4) 0.5798(2) 0.0989(4) 0.0425(17) Uani 0.5 1 d . . P A 2
H14A H 0.622638 0.580959 0.066457 0.051 Uiso 0.5 1 calc R U P A 2
C12A C 0.7692(4) 0.5476(2) 0.1313(4) 0.0450(18) Uani 0.5 1 d . . P A 2
H12A H 0.803865 0.525757 0.121285 0.054 Uiso 0.5 1 calc R U P A 2
N6 N 0.500000 0.8220(3) 0.5468(5) 0.0356(18) Uani 0.5 2 d S T P B 1
O1 O 0.500000 0.8577(3) 0.5760(6) 0.088(3) Uani 0.5 2 d S T P B 1
N4 N 0.500000 0.6733(3) 0.4248(6) 0.055(2) Uani 0.5 2 d S T P B 3
C4 C 0.500000 0.7948(3) 0.3958(6) 0.037(2) Uani 0.5 2 d S T P B 2
C3 C 0.500000 0.7095(3) 0.4517(6) 0.041(2) Uani 0.5 2 d S T P B 3
N5 N 0.500000 0.8100(3) 0.3301(5) 0.062(3) Uani 0.5 2 d S T P B 2
N3 N 0.500000 0.7171(4) 0.6667(6) 0.075(3) Uani 0.5 2 d S T P B 4
C2 C 0.500000 0.7363(4) 0.6074(6) 0.043(2) Uani 0.5 2 d S T P B 4

loop_
_atom_site_aniso_label
_atom_site_aniso_U_11
_atom_site_aniso_U_22
_atom_site_aniso_U_33
_atom_site_aniso_U_23
_atom_site_aniso_U_13
_atom_site_aniso_U_12
Fe1 0.0192(4) 0.0126(4) 0.0105(4) 0.000 0.000 -0.0012(3)
Fe2 0.0199(5) 0.0309(5) 0.0366(5) 0.000 0.000 0.000
N2 0.0243(12) 0.0168(11) 0.0141(11) 0.0013(9) -0.0012(9) -0.0013(9)
C5A 0.038(3) 0.018(3) 0.024(3) 0.005(2) 0.000(3) 0.006(3)
C6A 0.049(4) 0.016(3) 0.027(3) 0.001(2) -0.007(3) 0.005(3)
C9 0.0481(19) 0.0197(14) 0.0238(15) -0.0036(12) -0.0043(14) -0.0014(14)
C8A 0.050(4) 0.021(3) 0.016(3) -0.006(2) -0.012(3) 0.007(3)
C7A 0.034(3) 0.026(3) 0.023(3) -0.009(2) 0.001(3) 0.007(3)
N1 0.0209(18) 0.0142(15) 0.0190(16) 0.000 0.000 0.0005(12)
C1 0.027(2) 0.0225(19) 0.020(2) 0.000 0.000 -0.0044(17)
C16 0.074(3) 0.020(2) 0.0131(19) 0.000 0.000 0.006(2)
C10 0.058(2) 0.0238(15) 0.0210(15) -0.0078(13) 0.0040(15) 0.0023(15)
C13 0.072(6) 0.049(4) 0.032(4) -0.023(4) 0.010(4) -0.021(4)
C14 0.059(5) 0.047(4) 0.028(3) -0.018(3) 0.009(3) -0.017(4)
C15 0.078(3) 0.0145(14) 0.0170(14) -0.0022(12) -0.0052(16) -0.0016(16)
C12 0.115(6) 0.083(6) 0.063(5) -0.044(5) 0.040(5) -0.053(5)
C11 0.124(7) 0.098(6) 0.078(6) -0.057(5) 0.046(5) -0.062(6)
C7 0.030(3) 0.022(3) 0.015(3) -0.001(2) -0.001(2) 0.002(2)
C8 0.037(3) 0.031(3) 0.023(3) -0.014(3) 0.004(3) -0.015(3)
C13A 0.047(4) 0.050(4) 0.031(4) -0.022(3) 0.000(3) 0.011(4)
C5 0.034(3) 0.025(3) 0.021(3) -0.008(2) -0.004(3) 0.000(3)
C6 0.039(4) 0.038(3) 0.021(3) -0.010(3) 0.007(3) -0.001(3)
C11A 0.080(5) 0.027(3) 0.026(3) -0.011(3) -0.015(3) 0.019(3)
C14A 0.066(5) 0.035(4) 0.027(3) -0.021(3) -0.016(3) 0.009(3)
C12A 0.078(5) 0.024(3) 0.033(4) -0.011(3) -0.007(4) 0.016(3)
N6 0.022(4) 0.047(5) 0.038(4) -0.002(4) 0.000 0.000
O1 0.116(8) 0.059(5) 0.089(7) -0.050(5) 0.000 0.000
N4 0.050(5) 0.032(5) 0.081(7) -0.020(5) 0.000 0.000
C4 0.037(5) 0.038(5) 0.036(5) 0.009(5) 0.000 0.000
C3 0.021(5) 0.045(6) 0.057(7) -0.024(5) 0.000 0.000
N5 0.094(8) 0.071(6) 0.021(4) 0.023(4) 0.000 0.000
N3 0.050(6) 0.116(9) 0.058(6) 0.060(7) 0.000 0.000
C2 0.032(5) 0.061(7) 0.036(6) 0.010(6) 0.000 0.000

loop_
_atom_type_symbol
_atom_type_description
_atom_type_scat_dispersion_real
_atom_type_scat_dispersion_imag
_atom_type_scat_source
C C 0.0033 0.0016 'International Tables Vol C Tables 4.2.6.8 and 6.1.1.4'
Fe Fe 0.3463 0.8444 'International Tables Vol C Tables 4.2.6.8 and 6.1.1.4'
H H 0.0000 0.0000 'International Tables Vol C Tables 4.2.6.8 and 6.1.1.4'
N N 0.0061 0.0033 'International Tables Vol C Tables 4.2.6.8 and 6.1.1.4'
O O 0.0106 0.0060 'International Tables Vol C Tables 4.2.6.8 and 6.1.1.4'

loop_
_geom_angle_atom_site_label_1
_geom_angle_atom_site_label_2
_geom_angle_atom_site_label_3
_geom_angle
_geom_angle_site_symmetry_1
_geom_angle_site_symmetry_3
_geom_angle_publ_flag
N2 Fe1 N2 180.0 . 13_666 ?
N2 Fe1 N2 91.35(11) 13_666 6_665 ?
N2 Fe1 N2 88.65(11) . 6_665 ?
N2 Fe1 N2 180.00(7) 6_665 10_556 ?
N2 Fe1 N2 88.65(11) 13_666 10_556 ?
N2 Fe1 N2 91.35(11) . 10_556 ?
N1 Fe1 N2 90.34(8) . 13_666 ?
N1 Fe1 N2 90.34(8) 13_666 . ?
N1 Fe1 N2 90.34(8) . 6_665 ?
N1 Fe1 N2 90.34(8) 13_666 10_556 ?
N1 Fe1 N2 89.66(8) . . ?
N1 Fe1 N2 89.66(8) 13_666 13_666 ?
N1 Fe1 N2 89.66(8) 13_666 6_665 ?
N1 Fe1 N2 89.66(8) . 10_556 ?
N1 Fe1 N1 180.0 13_666 . ?
C1 Fe2 C1 169.8(2) 3_656 . ?
C1 Fe2 C3 85.34(11) 3_656 . ?
C1 Fe2 C3 85.34(11) . . ?
C1 Fe2 C3 85.34(11) 3_656 3_656 ?
C1 Fe2 C3 85.34(11) . 10_556 ?
C1 Fe2 C3 85.34(11) 3_656 10_556 ?
C1 Fe2 C3 85.34(11) . 3_656 ?
C1 Fe2 C2 87.51(6) . 10_556 ?
C1 Fe2 C2 87.51(6) 3_656 . ?
C1 Fe2 C2 87.51(6) 3_656 10_556 ?
C1 Fe2 C2 87.51(6) . . ?
N6 Fe2 C1 94.54(11) . 3_656 ?
N6 Fe2 C1 94.54(11) 3_656 3_656 ?
N6 Fe2 C1 94.54(11) . . ?
N6 Fe2 C1 94.54(11) 10_556 . ?
N6 Fe2 C1 94.54(11) 10_556 3_656 ?
N6 Fe2 C1 94.54(11) 3_656 . ?
N6 Fe2 N6 0.0(5) 10_556 3_656 ?
N6 Fe2 N6 54.4(5) . 10_556 ?
N6 Fe2 N6 54.4(5) . 3_656 ?
N6 Fe2 C4 94.8(4) 10_556 10_556 ?
N6 Fe2 C4 40.4(4) . 10_556 ?
N6 Fe2 C4 94.8(4) 3_656 10_556 ?
N6 Fe2 C3 177.0(4) 10_556 10_556 ?
N6 Fe2 C3 128.6(4) . 3_656 ?
N6 Fe2 C3 177.0(4) 3_656 3_656 ?
N6 Fe2 C3 177.0(4) 10_556 3_656 ?
N6 Fe2 C3 128.6(4) . 10_556 ?
N6 Fe2 C3 177.0(4) 3_656 10_556 ?
N6 Fe2 C2 92.0(4) 10_556 10_556 ?
N6 Fe2 C2 92.0(4) 3_656 10_556 ?
N6 Fe2 C2 146.4(4) . 10_556 ?
C4 Fe2 C1 91.95(5) 10_556 . ?
C4 Fe2 C1 91.95(5) . . ?
C4 Fe2 C4 135.2(6) 10_556 . ?
C4 Fe2 C2 173.2(5) 10_556 10_556 ?
C4 Fe2 C2 51.6(4) . 10_556 ?
C3 Fe2 C2 36.6(4) . 10_556 ?
C3 Fe2 C2 85.0(5) 3_656 10_556 ?
C3 Fe2 C2 85.0(5) 10_556 10_556 ?
C2 Fe2 C2 121.6(7) 10_556 . ?
C5A N2 Fe1 121.43(11) . . ?
C5A N2 C7A 120.0 . . ?
C7A N2 Fe1 118.48(11) . . ?
C7 N2 Fe1 126.0(3) . . ?
C7 N2 C5 116.4(3) . . ?
C5 N2 Fe1 117.4(3) . . ?
N2 C5A H5A 120.0 . . ?
N2 C5A C6A 120.0 . . ?
C6A C5A H5A 120.0 . . ?
C5A C6A H6A 120.0 . . ?
C5A C6A C9 120.0 . . ?
C9 C6A H6A 120.0 . . ?
C6A C9 C10 121.73(18) . . ?
C8A C9 C6A 120.0 . . ?
C8A C9 C10 118.09(18) . . ?
C8 C9 C10 124.4(3) . . ?
C8 C9 C6 119.5(3) . . ?
C6 C9 C10 115.7(3) . . ?
C9 C8A H8A 120.0 . . ?
C9 C8A C7A 120.0 . . ?
C7A C8A H8A 120.0 . . ?
N2 C7A H7A 120.0 . . ?
C8A C7A N2 120.0 . . ?
C8A C7A H7A 120.0 . . ?
C1 N1 Fe1 178.1(3) . . ?
N1 C1 Fe2 178.4(4) . . ?
C16 C16 C15 123.38(16) 11_565 . ?
C16 C16 C15 123.4(2) 11_565 10 ?
C15 C16 C15 113.2(4) 10 . ?
C13 C10 C9 120.5(2) . . ?
C13 C10 C11 120.0 . . ?
C11 C10 C9 119.5(2) . . ?
C13A C10 C9 122.7(3) . . ?
C13A C10 C11A 117.8(4) . . ?
C11A C10 C9 118.5(3) . . ?
C10 C13 H13 120.0 . . ?
C14 C13 C10 120.0 . . ?
C14 C13 H13 120.0 . . ?
C13 C14 H14 120.0 . . ?
C13 C14 C15 120.0 . . ?
C15 C14 H14 120.0 . . ?
C14 C15 C16 124.1(2) . . ?
C12 C15 C16 115.9(2) . . ?
C12 C15 C14 120.0 . . ?
C14A C15 C16 124.0(4) . . ?
C14A C15 C12A 116.5(4) . . ?
C12A C15 C16 119.4(4) . . ?
C15 C12 H12 120.0 . . ?
C15 C12 C11 120.0 . . ?
C11 C12 H12 120.0 . . ?
C10 C11 H11 120.0 . . ?
C12 C11 C10 120.0 . . ?
C12 C11 H11 120.0 . . ?
N2 C7 H7 117.4 . . ?
N2 C7 C8 125.2(5) . . ?
C8 C7 H7 117.4 . . ?
C9 C8 C7 119.2(5) . . ?
C9 C8 H8 120.4 . . ?
C7 C8 H8 120.4 . . ?
C10 C13A H13A 118.6 . . ?
C14A C13A C10 122.8(6) . . ?
C14A C13A H13A 118.6 . . ?
N2 C5 H5 118.3 . . ?
N2 C5 C6 123.3(5) . . ?
C6 C5 H5 118.3 . . ?
C9 C6 H6 122.0 . . ?
C5 C6 C9 116.0(5) . . ?
C5 C6 H6 122.0 . . ?
C10 C11A H11A 120.7 . . ?
C12A C11A C10 118.7(6) . . ?
C12A C11A H11A 120.7 . . ?
C15 C14A H14A 119.0 . . ?
C13A C14A C15 122.0(6) . . ?
C13A C14A H14A 119.0 . . ?
C15 C12A H12A 119.8 . . ?
C11A C12A C15 120.4(6) . . ?
C11A C12A H12A 119.8 . . ?
O1 N6 Fe2 177.7(8) . . ?
N5 C4 Fe2 179.7(9) . . ?
N4 C3 Fe2 178.7(11) . . ?
N3 C2 Fe2 179.4(12) . . ?

loop_
_geom_bond_atom_site_label_1
_geom_bond_atom_site_label_2
_geom_bond_distance
_geom_bond_site_symmetry_2
_geom_bond_publ_flag
Fe1 N2 2.0107(14) . ?
Fe1 N2 2.0108(14) 6_665 ?
Fe1 N2 2.0108(14) 10_556 ?
Fe1 N2 2.0108(14) 13_666 ?
Fe1 N1 1.913(3) . ?
Fe1 N1 1.913(3) 13_666 ?
Fe2 C1 1.927(4) 3_656 ?
Fe2 C1 1.927(4) . ?
Fe2 N6 1.686(8) . ?
Fe2 N6 1.686(8) 3_656 ?
Fe2 N6 1.686(8) 10_556 ?
Fe2 C4 1.858(9) 10_556 ?
Fe2 C4 1.858(9) . ?
Fe2 C3 1.941(9) 10_556 ?
Fe2 C3 1.941(9) . ?
Fe2 C3 1.941(9) 3_656 ?
Fe2 C2 2.029(10) 10_556 ?
Fe2 C2 2.029(10) . ?
N2 C5A 1.3900 . ?
N2 C7A 1.3900 . ?
N2 C7 1.309(6) . ?
N2 C5 1.353(6) . ?
C5A H5A 0.9500 . ?
C5A C6A 1.3900 . ?
C6A H6A 0.9500 . ?
C6A C9 1.3900 . ?
C9 C8A 1.3900 . ?
C9 C10 1.532(2) . ?
C9 C8 1.316(6) . ?
C9 C6 1.445(6) . ?
C8A H8A 0.9500 . ?
C8A C7A 1.3900 . ?
C7A H7A 0.9500 . ?
N1 C1 1.151(6) . ?
C16 C16 1.356(8) 11_565 ?
C16 C15 1.497(3) . ?
C16 C15 1.497(3) 10 ?
C10 C13 1.3900 . ?
C10 C11 1.3900 . ?
C10 C13A 1.339(7) . ?
C10 C11A 1.418(7) . ?
C13 H13 0.9500 . ?
C13 C14 1.3900 . ?
C14 H14 0.9500 . ?
C14 C15 1.3900 . ?
C15 C12 1.3900 . ?
C15 C14A 1.365(7) . ?
C15 C12A 1.431(7) . ?
C12 H12 0.9500 . ?
C12 C11 1.3900 . ?
C11 H11 0.9500 . ?
C7 H7 0.9500 . ?
C7 C8 1.382(7) . ?
C8 H8 0.9500 . ?
C13A H13A 0.9500 . ?
C13A C14A 1.330(8) . ?
C5 H5 0.9500 . ?
C5 C6 1.396(7) . ?
C6 H6 0.9500 . ?
C11A H11A 0.9500 . ?
C11A C12A 1.376(8) . ?
C14A H14A 0.9500 . ?
C12A H12A 0.9500 . ?
N6 O1 1.142(10) . ?
N4 C3 1.142(11) . ?
C4 N5 1.169(11) . ?
N3 C2 1.126(12) . ?

loop_
_geom_torsion_atom_site_label_1
_geom_torsion_atom_site_label_2
_geom_torsion_atom_site_label_3
_geom_torsion_atom_site_label_4
_geom_torsion
_geom_torsion_site_symmetry_1
_geom_torsion_site_symmetry_2
_geom_torsion_site_symmetry_3
_geom_torsion_site_symmetry_4
_geom_torsion_publ_flag
Fe1 N2 C5A C6A -176.55(13) . . . . ?
Fe1 N2 C7A C8A 176.65(13) . . . . ?
Fe1 N2 C7 C8 176.3(4) . . . . ?
Fe1 N2 C5 C6 -175.0(4) . . . . ?
N2 C5A C6A C9 0.0 . . . . ?
N2 C7 C8 C9 2.0(8) . . . . ?
N2 C5 C6 C9 -4.7(8) . . . . ?
C5A N2 C7A C8A 0.0 . . . . ?
C5A C6A C9 C8A 0.0 . . . . ?
C5A C6A C9 C10 175.0(2) . . . . ?
C6A C9 C8A C7A 0.0 . . . . ?
C6A C9 C10 C13A 156.0(4) . . . . ?
C6A C9 C10 C11A -11.8(5) . . . . ?
C9 C8A C7A N2 0.0 . . . . ?
C9 C10 C13 C14 -179.7(2) . . . . ?
C9 C10 C11 C12 179.7(2) . . . . ?
C9 C10 C13A C14A 177.3(6) . . . . ?
C9 C10 C11A C12A -178.5(5) . . . . ?
C8A C9 C10 C13A -28.9(5) . . . . ?
C8A C9 C10 C11A 163.3(4) . . . . ?
C7A N2 C5A C6A 0.0 . . . . ?
C16 C16 C15 C14 -55.4(4) 11_565 . . . ?
C16 C16 C15 C12 125.7(3) 11_565 . . . ?
C16 C16 C15 C14A -114.9(4) 11_565 . . . ?
C16 C16 C15 C12A 61.0(5) 11_565 . . . ?
C16 C15 C12 C11 178.9(3) . . . . ?
C16 C15 C14A C13A -177.6(6) . . . . ?
C16 C15 C12A C11A 176.4(5) . . . . ?
C10 C9 C8A C7A -175.2(2) . . . . ?
C10 C9 C8 C7 -177.4(4) . . . . ?
C10 C9 C6 C5 179.3(4) . . . . ?
C10 C13 C14 C15 0.0 . . . . ?
C10 C13A C14A C15 4.8(11) . . . . ?
C10 C11A C12A C15 -2.2(10) . . . . ?
C13 C10 C11 C12 0.0 . . . . ?
C13 C14 C15 C16 -178.8(3) . . . . ?
C13 C14 C15 C12 0.0 . . . . ?
C14 C15 C12 C11 0.0 . . . . ?
C15 C16 C15 C14 125.0(3) 10 . . . ?
C15 C16 C15 C12 -53.9(5) 10 . . . ?
C15 C16 C15 C14A 65.5(7) 10 . . . ?
C15 C16 C15 C12A -118.6(5) 10 . . . ?
C15 C12 C11 C10 0.0 . . . . ?
C11 C10 C13 C14 0.0 . . . . ?
C7 N2 C5 C6 2.1(7) . . . . ?
C8 C9 C10 C13 -9.6(5) . . . . ?
C8 C9 C10 C11 170.6(4) . . . . ?
C8 C9 C6 C5 6.0(7) . . . . ?
C13A C10 C11A C12A 13.1(9) . . . . ?
C5 N2 C7 C8 -0.5(7) . . . . ?
C6 C9 C10 C13 177.4(4) . . . . ?
C6 C9 C10 C11 -2.3(4) . . . . ?
C6 C9 C8 C7 -4.7(7) . . . . ?
C11A C10 C13A C14A -14.8(9) . . . . ?
C14A C15 C12A C11A -7.4(8) . . . . ?
C12A C15 C14A C13A 6.5(9) . . . . ?

loop_
_smtbx_masks_void_nr
_smtbx_masks_void_average_x
_smtbx_masks_void_average_y
_smtbx_masks_void_average_z
_smtbx_masks_void_volume
_smtbx_masks_void_count_electrons
_smtbx_masks_void_content
1 -0.623 -0.392 -0.887 5260.6 2306.1 '28 H2O,24 C5H11NO,4 C2H6O'
